data_4324960
loop_
_publ_author_name
'Nikola Paul Chmel'
'Guy J. Clarkson'
'Alessandro Troisi'
'Scott S. Turner'
'Peter Scott'

_publ_section_title
;
 Chiral Semiconductor Phases: The Optically Pure D3[MIII(S,S-EDDS)]2 (D =
 TTF, TSF) Family
;
_journal_name_full 'Inorganic Chemistry'
_journal_page_first 4039
_journal_page_last 4046
_journal_paper_doi 10.1021/ic102522k
_journal_volume 50
_journal_year 2011
_chemical_absolute_configuration syn
_chemical_formula_sum 'C40 H74 Cr4 N8 O45'
_chemical_formula_weight 1595.07
_chemical_name_systematic
;
 ?
;
_space_group_IT_number 4
_symmetry_cell_setting monoclinic
_symmetry_space_group_name_Hall 'P 2yb'
_symmetry_space_group_name_H-M 'P 1 21 1'
_atom_sites_solution_hydrogens geom
_atom_sites_solution_primary direct
_atom_sites_solution_secondary difmap
_audit_creation_method SHELXL-97
_cell_angle_alpha 90.00
_cell_angle_beta 102.388(2)
_cell_angle_gamma 90.00
_cell_formula_units_Z 2
_cell_length_a 16.4999(8)
_cell_length_b 10.7581(4)
_cell_length_c 18.9837(9)
_cell_measurement_reflns_used 41708
_cell_measurement_temperature 120(2)
_cell_measurement_theta_max 27.48
_cell_measurement_theta_min 2.91
_cell_volume 3291.3(3)
_computing_cell_refinement 'DENZO (Otwinowski & Minor, 1997) & COLLECT (Hooft, R.W.W., 1998)'
_computing_data_collection 'COLLECT (Hooft, R.W.W., 1998)'
_computing_data_reduction 'DENZO (Otwinowski & Minor, 1997) & COLLECT (Hooft, R.W.W., 1998)'
_computing_molecular_graphics 'WINGX (Farrugia, 1999)'
_computing_publication_material 'WINGX (Farrugia, 1999)'
_computing_structure_refinement 'SHELXL-97 (Sheldrick, 2008)'
_computing_structure_solution 'SHELXL-97 (Sheldrick, 2008)'
_diffrn_ambient_temperature 120(2)
_diffrn_detector_area_resol_mean 9.091
_diffrn_measured_fraction_theta_full 0.997
_diffrn_measured_fraction_theta_max 0.997
_diffrn_measurement_device_type 'Bruker-Nonius Roper CCD camera on \k-goniostat'
_diffrn_measurement_method '\f & \w scans'
_diffrn_radiation_monochromator graphite
_diffrn_radiation_source 'Bruker-Nonius FR591 rotating anode'
_diffrn_radiation_type MoK\a
_diffrn_radiation_wavelength 0.71073
_diffrn_reflns_av_R_equivalents 0.1025
_diffrn_reflns_av_sigmaI/netI 0.1444
_diffrn_reflns_limit_h_max 21
_diffrn_reflns_limit_h_min -21
_diffrn_reflns_limit_k_max 13
_diffrn_reflns_limit_k_min -13
_diffrn_reflns_limit_l_max 24
_diffrn_reflns_limit_l_min -24
_diffrn_reflns_number 42041
_diffrn_reflns_theta_full 27.50
_diffrn_reflns_theta_max 27.50
_diffrn_reflns_theta_min 2.96
_exptl_absorpt_coefficient_mu 0.756
_exptl_absorpt_correction_T_max 0.9490
_exptl_absorpt_correction_T_min 0.8759
_exptl_absorpt_correction_type multi-scan
_exptl_absorpt_process_details 'SADABS 2007/2 (Sheldrick, G.M., 2007)'
_exptl_crystal_colour pink
_exptl_crystal_density_diffrn 1.610
_exptl_crystal_description shard
_exptl_crystal_F_000 1652
_exptl_crystal_size_max 0.18
_exptl_crystal_size_mid 0.18
_exptl_crystal_size_min 0.07
_refine_diff_density_max 1.637
_refine_diff_density_min -0.557
_refine_diff_density_rms 0.111
_refine_ls_abs_structure_details 'Flack H D (1983), Acta Cryst. A39, 876-881'
_refine_ls_abs_structure_Flack 0.03(2)
_refine_ls_extinction_coef 0.0033(7)
_refine_ls_extinction_expression Fc^*^=kFc[1+0.001xFc^2^\l^3^/sin(2\q)]^-1/4^
_refine_ls_extinction_method SHELXL
_refine_ls_goodness_of_fit_ref 1.039
_refine_ls_hydrogen_treatment mixed
_refine_ls_matrix_type full
_refine_ls_number_parameters 1017
_refine_ls_number_reflns 15069
_refine_ls_number_restraints 1
_refine_ls_restrained_S_all 1.039
_refine_ls_R_factor_all 0.1383
_refine_ls_R_factor_gt 0.0778
_refine_ls_shift/su_max 0.007
_refine_ls_shift/su_mean 0.000
_refine_ls_structure_factor_coef Fsqd
_refine_ls_weighting_details 'calc w=1/[\s^2^(Fo^2^)+(0.1012P)^2^+0.1119P] where P=(Fo^2^+2Fc^2^)/3'
_refine_ls_weighting_scheme calc
_refine_ls_wR_factor_gt 0.1770
_refine_ls_wR_factor_ref 0.2084
_reflns_number_gt 9319
_reflns_number_total 15069
_reflns_threshold_expression >2\s(I)
_cod_data_source_file ic102522k_si_001_3.cif
_cod_data_source_block TTFCrEDDS
_cod_database_code 4324960

loop_
_symmetry_equiv_pos_as_xyz
'x, y, z'
'-x, y+1/2, -z'

loop_
_atom_site_label
_atom_site_type_symbol
_atom_site_fract_x
_atom_site_fract_y
_atom_site_fract_z
_atom_site_U_iso_or_equiv
_atom_site_adp_type
_atom_site_occupancy
_atom_site_symmetry_multiplicity
_atom_site_calc_flag
_atom_site_refinement_flags
_atom_site_disorder_assembly
_atom_site_disorder_group
O52 O 0.3017(4) -0.4165(6) 0.9768(3) 0.0491(15) Uani 1 1 d . . .
O42 O 0.1373(4) -0.0376(5) 1.2102(3) 0.0435(14) Uani 1 1 d . . .
O48 O 0.9633(4) 0.8776(5) 0.7415(3) 0.0397(13) Uani 1 1 d . . .
O53 O 0.1458(4) 0.8578(6) 0.8250(3) 0.0490(15) Uani 1 1 d . . .
O44 O -0.1110(4) 0.2577(6) 0.6761(3) 0.0525(16) Uani 1 1 d . . .
O45 O 0.4327(4) 0.8847(7) 0.9519(3) 0.0593(17) Uani 1 1 d . . .
O46 O 0.5442(4) 1.0763(7) 0.9258(4) 0.070(2) Uani 1 1 d . . .
O41 O 0.1084(4) 0.1451(6) 1.3024(3) 0.0565(17) Uani 1 1 d . . .
O43 O 0.4561(5) 0.2214(7) 1.0903(4) 0.074(2) Uani 1 1 d . . .
O49 O 1.2381(8) 0.9341(13) 0.4020(7) 0.058(4) Uani 0.50 1 d P . .
O47 O 0.7043(8) 0.4785(12) 0.5478(7) 0.055(3) Uani 0.50 1 d P . .
O54 O 0.5756(9) 1.1372(13) 0.5771(8) 0.063(4) Uani 0.50 1 d P A 1
O51A O 0.5985(9) 0.3900(13) 0.6225(7) 0.061(4) Uani 0.50 1 d P . 2
O54A O 0.6216(12) 1.241(3) 0.6370(9) 0.136(11) Uani 0.50 1 d P . 2
O51 O 0.5260(13) 0.437(2) 0.5792(11) 0.108(7) Uani 0.50 1 d P B 1
O50 O 0.6960(9) 0.4037(17) 0.7536(7) 0.181(6) Uani 1 1 d . . .
O6 O -0.0043(3) -0.0070(4) 1.0219(2) 0.0213(10) Uani 1 1 d . . .
O5 O 0.0189(3) 0.0845(4) 0.8904(2) 0.0227(10) Uani 1 1 d . . .
O1 O -0.1408(3) -0.0099(4) 1.0074(3) 0.0266(11) Uani 1 1 d . . .
O8 O 0.1669(3) 0.2019(4) 0.9634(2) 0.0226(10) Uani 1 1 d . . .
O3 O 0.3006(3) 0.2547(4) 0.9982(3) 0.0294(11) Uani 1 1 d . . .
N7 N 0.1520(3) 0.1271(5) 1.0903(3) 0.0216(12) Uani 1 1 d . . .
N8 N 0.0094(4) 0.2318(5) 1.0133(3) 0.0219(12) Uani 1 1 d . . .
O7 O 0.1497(3) -0.0508(4) 0.9772(2) 0.0246(10) Uani 1 1 d . . .
O2 O -0.0877(3) 0.1024(5) 0.7978(2) 0.0377(12) Uani 1 1 d . . .
C4 C -0.0758(4) 0.0455(6) 1.0082(3) 0.0177(13) Uani 1 1 d . . .
C10 C 0.2373(5) 0.2035(6) 1.0094(4) 0.0254(15) Uani 1 1 d . . .
O4 O 0.2644(3) -0.1615(4) 0.9840(3) 0.0317(12) Uani 1 1 d . . .
C1 C -0.0556(4) 0.1224(6) 0.8612(4) 0.0250(15) Uani 1 1 d . . .
C6 C 0.1250(4) 0.2489(6) 1.1156(4) 0.0245(14) Uani 1 1 d . . .
H6A H 0.1420 0.2550 1.1688 0.029 Uiso 1 1 calc R . .
H6B H 0.1509 0.3184 1.0941 0.029 Uiso 1 1 calc R . .
C5 C 0.0327(4) 0.2553(6) 1.0924(3) 0.0222(14) Uani 1 1 d . . .
H5A H 0.0069 0.1921 1.1185 0.027 Uiso 1 1 calc R . .
H5B H 0.0128 0.3383 1.1035 0.027 Uiso 1 1 calc R . .
C3 C -0.0769(5) 0.1833(7) 0.9877(4) 0.0272(16) Uani 1 1 d . . .
H3 H -0.1157 0.2294 1.0122 0.033 Uiso 1 1 calc R . .
C7 C 0.2389(4) 0.1295(6) 1.0784(4) 0.0218(14) Uani 1 1 d . . .
H7 H 0.2760 0.1721 1.1199 0.026 Uiso 1 1 calc R . .
C8 C 0.2703(5) -0.0025(6) 1.0715(4) 0.0279(16) Uani 1 1 d . . .
H8A H 0.3300 0.0023 1.0706 0.033 Uiso 1 1 calc R . .
H8B H 0.2657 -0.0492 1.1154 0.033 Uiso 1 1 calc R . .
C9 C 0.2269(4) -0.0770(6) 1.0062(4) 0.0253(15) Uani 1 1 d . . .
C2 C -0.1057(4) 0.1966(6) 0.9060(4) 0.0248(15) Uani 1 1 d . . .
H2A H -0.1034 0.2857 0.8934 0.030 Uiso 1 1 calc R . .
H2B H -0.1644 0.1701 0.8921 0.030 Uiso 1 1 calc R . .
Cr1 Cr 0.08219(7) 0.09352(9) 0.99008(5) 0.0192(2) Uani 1 1 d . . .
H8 H 0.007(5) 0.306(7) 0.992(4) 0.029 Uiso 1 1 d . . .
H7A H 0.151(5) 0.060(7) 1.118(4) 0.029 Uiso 1 1 d . . .
O13 O 0.4219(4) 0.5630(8) 0.6511(3) 0.073(2) Uani 1 1 d . . .
O16 O 0.1942(3) 0.3423(4) 0.6978(2) 0.0248(10) Uani 1 1 d . . .
O15 O 0.2029(3) 0.5338(4) 0.8001(3) 0.0271(11) Uani 1 1 d . . .
N6 N 0.2226(4) 0.2780(5) 0.8310(3) 0.0231(13) Uani 1 1 d . . .
O17 O 0.3323(3) 0.5079(5) 0.7161(3) 0.0394(13) Uani 1 1 d . . .
O18 O 0.3660(3) 0.4572(5) 0.8632(3) 0.0309(11) Uani 1 1 d . . .
O12 O 0.0591(3) 0.3002(4) 0.6739(3) 0.0296(11) Uani 1 1 d . . .
C11 C 0.1266(4) 0.3081(6) 0.7166(3) 0.0212(14) Uani 1 1 d . . .
O14 O 0.5051(3) 0.4671(6) 0.8981(3) 0.0437(13) Uani 1 1 d . . .
N5 N 0.3647(4) 0.2691(6) 0.7786(4) 0.0329(15) Uani 1 1 d . . .
C12 C 0.1332(4) 0.2871(6) 0.7969(3) 0.0209(14) Uani 1 1 d . . .
H12 H 0.1040 0.2086 0.8049 0.025 Uiso 1 1 calc R . .
C14 C 0.1305(5) 0.5245(7) 0.8171(4) 0.0280(16) Uani 1 1 d . . .
O11 O 0.0915(4) 0.6164(5) 0.8279(3) 0.0451(15) Uani 1 1 d . . .
C18 C 0.4456(5) 0.3304(9) 0.8001(5) 0.042(2) Uani 1 1 d . . .
H18 H 0.4899 0.2676 0.8183 0.051 Uiso 1 1 calc R . .
C17 C 0.4402(5) 0.4251(7) 0.8598(4) 0.0329(17) Uani 1 1 d . . .
C13 C 0.0938(4) 0.3984(6) 0.8275(3) 0.0256(14) Uani 1 1 d . . .
H13A H 0.0339 0.4003 0.8048 0.031 Uiso 1 1 calc R . .
H13B H 0.0987 0.3848 0.8798 0.031 Uiso 1 1 calc R . .
C20 C 0.4030(6) 0.4973(11) 0.6994(4) 0.057(3) Uani 1 1 d . . .
C15 C 0.2597(5) 0.1540(6) 0.8234(4) 0.0289(16) Uani 1 1 d . . .
H15A H 0.2356 0.1181 0.7754 0.035 Uiso 1 1 calc R . .
H15B H 0.2485 0.0965 0.8609 0.035 Uiso 1 1 calc R . .
C16 C 0.3525(5) 0.1729(7) 0.8319(4) 0.0304(16) Uani 1 1 d . . .
H16A H 0.3774 0.2008 0.8815 0.036 Uiso 1 1 calc R . .
H16B H 0.3793 0.0940 0.8227 0.036 Uiso 1 1 calc R . .
C19 C 0.4655(5) 0.4011(11) 0.7355(5) 0.055(3) Uani 1 1 d . . .
H19A H 0.5196 0.4432 0.7518 0.066 Uiso 1 1 calc R . .
H19B H 0.4724 0.3393 0.6985 0.066 Uiso 1 1 calc R . .
Cr2 Cr 0.27949(7) 0.40627(10) 0.77960(6) 0.0249(3) Uani 1 1 d . . .
H6 H 0.231(5) 0.293(7) 0.878(5) 0.037 Uiso 1 1 d . . .
H5 H 0.353(5) 0.249(8) 0.734(5) 0.037 Uiso 1 1 d . . .
Cr3 Cr 0.50746(9) 0.9003(2) 0.72526(7) 0.0589(5) Uani 1 1 d . . .
O21 O 0.4348(3) 0.8612(5) 0.7910(3) 0.0381(13) Uani 1 1 d . D .
O22 O 0.4432(4) 1.0508(7) 0.6938(3) 0.0521(16) Uani 1 1 d . D .
O24 O 0.5867(4) 0.9925(8) 0.7977(4) 0.072(2) Uani 1 1 d . D .
O23 O 0.5734(5) 0.7530(8) 0.7514(4) 0.070(2) Uani 1 1 d . D .
N4 N 0.4221(5) 0.8256(8) 0.6421(4) 0.055(2) Uani 1 1 d . D .
H4 H 0.4171 0.7395 0.6418 0.083 Uiso 1 1 calc R C 1
O27 O 0.3156(4) 1.1160(6) 0.6474(3) 0.0468(15) Uani 1 1 d . . .
O28 O 0.3178(4) 0.8445(5) 0.8294(3) 0.0450(14) Uani 1 1 d . D .
C22 C 0.3444(5) 0.8981(9) 0.6441(4) 0.047(2) Uani 1 1 d . . .
H22 H 0.3047 0.8920 0.5964 0.056 Uiso 1 1 calc R D .
C24 C 0.3546(5) 0.8500(9) 0.7793(4) 0.044(2) Uani 1 1 d . . .
C21 C 0.3685(6) 1.0349(9) 0.6606(4) 0.046(2) Uani 1 1 d . D .
C23 C 0.3050(5) 0.8441(9) 0.7026(4) 0.046(2) Uani 1 1 d . D .
H23A H 0.2517 0.8877 0.7007 0.055 Uiso 1 1 calc R . .
H23B H 0.2918 0.7558 0.6907 0.055 Uiso 1 1 calc R . .
N3 N 0.5891(18) 0.950(3) 0.6585(16) 0.054(6) Uani 0.50(3) 1 d P D 1
H3A H 0.5917 1.0351 0.6518 0.081 Uiso 0.50(3) 1 calc PR D 1
O25 O 0.7097(11) 0.7018(18) 0.7563(9) 0.038(4) Uani 0.50(3) 1 d P D 1
C27 C 0.653(4) 0.782(4) 0.738(4) 0.056(10) Uani 0.50(3) 1 d P D 1
C25 C 0.4622(15) 0.887(3) 0.5776(13) 0.044(6) Uani 0.50(3) 1 d P D 1
H25A H 0.4393 0.8424 0.5320 0.053 Uiso 0.50(3) 1 calc PR D 1
H25B H 0.4444 0.9746 0.5710 0.053 Uiso 0.50(3) 1 calc PR D 1
C28 C 0.670(2) 0.896(4) 0.699(2) 0.056(9) Uani 0.50(3) 1 d P D 1
H28 H 0.7051 0.8729 0.6642 0.067 Uiso 0.50(3) 1 calc PR D 1
C29 C 0.714(3) 1.000(4) 0.749(3) 0.057(9) Uani 0.50(3) 1 d P D 1
H29A H 0.7698 0.9710 0.7737 0.068 Uiso 0.50(3) 1 calc PR D 1
H29B H 0.7214 1.0729 0.7190 0.068 Uiso 0.50(3) 1 calc PR D 1
C26 C 0.5549(14) 0.882(3) 0.5911(12) 0.045(6) Uani 0.50(3) 1 d P D 1
H26A H 0.5740 0.7947 0.5954 0.054 Uiso 0.50(3) 1 calc PR D 1
H26B H 0.5742 0.9210 0.5504 0.054 Uiso 0.50(3) 1 calc PR D 1
C30 C 0.666(4) 1.039(4) 0.804(3) 0.072(12) Uani 0.50(3) 1 d P D 1
O26 O 0.6973(14) 1.106(3) 0.8585(13) 0.102(8) Uani 0.50(3) 1 d P D 1
N3A N 0.5758(18) 0.890(3) 0.6478(16) 0.050(6) Uani 0.50(3) 1 d P D 2
H3A1 H 0.5836 0.9690 0.6301 0.076 Uiso 0.50(3) 1 calc PR D 2
O25A O 0.6881(19) 0.640(3) 0.7533(14) 0.088(7) Uani 0.50(3) 1 d P D 2
C27A C 0.644(4) 0.730(4) 0.735(4) 0.056(10) Uani 0.50(3) 1 d P D 2
C25A C 0.4423(15) 0.821(3) 0.5702(12) 0.044(5) Uani 0.50(3) 1 d P D 2
H25C H 0.4257 0.8988 0.5429 0.052 Uiso 0.50(3) 1 calc PR D 2
H25D H 0.4153 0.7495 0.5418 0.052 Uiso 0.50(3) 1 calc PR D 2
C28A C 0.656(3) 0.839(3) 0.690(3) 0.056(9) Uani 0.50(3) 1 d P D 2
H28A H 0.6912 0.8132 0.6556 0.067 Uiso 0.50(3) 1 calc PR D 2
C29A C 0.698(3) 0.951(4) 0.735(2) 0.056(10) Uani 0.50(3) 1 d P D 2
H29C H 0.7585 0.9370 0.7467 0.068 Uiso 0.50(3) 1 calc PR D 2
H29D H 0.6876 1.0263 0.7038 0.068 Uiso 0.50(3) 1 calc PR D 2
C26A C 0.5334(13) 0.807(3) 0.5886(11) 0.044(5) Uani 0.50(3) 1 d P D 2
H26C H 0.5555 0.8240 0.5451 0.053 Uiso 0.50(3) 1 calc PR D 2
H26D H 0.5470 0.7197 0.6030 0.053 Uiso 0.50(3) 1 calc PR D 2
C30A C 0.671(3) 0.978(4) 0.802(3) 0.072(11) Uani 0.50(3) 1 d P D 2
O26A O 0.7182(16) 1.019(3) 0.8581(14) 0.112 Uani 0.50(3) 1 d P D 2
O35 O 0.8541(4) 1.0797(5) 0.5627(3) 0.0375(13) Uani 1 1 d . . .
N1 N 0.9927(4) 1.0998(6) 0.4836(3) 0.0259(13) Uani 1 1 d . . .
O36 O 0.8690(3) 0.8234(4) 0.5518(3) 0.0316(12) Uani 1 1 d . . .
O37 O 1.0073(3) 0.8600(4) 0.4875(2) 0.0266(11) Uani 1 1 d . . .
O38 O 1.0091(3) 0.9727(5) 0.6183(3) 0.0334(12) Uani 1 1 d . . .
N2 N 0.8414(4) 0.9911(6) 0.4333(3) 0.0292(14) Uani 1 1 d . . .
O34 O 1.1277(3) 1.0083(5) 0.6967(3) 0.0360(12) Uani 1 1 d . . .
O32 O 0.7607(4) 0.7133(5) 0.5652(3) 0.0442(14) Uani 1 1 d . . .
C32 C 1.1204(4) 1.0817(6) 0.5786(3) 0.0266(15) Uani 1 1 d . . .
H32A H 1.1799 1.0592 0.5862 0.032 Uiso 1 1 calc R . .
H32B H 1.1176 1.1723 0.5868 0.032 Uiso 1 1 calc R . .
O33 O 1.1391(4) 0.8578(5) 0.4781(4) 0.0538(17) Uani 1 1 d . . .
C33 C 1.0795(4) 1.0555(6) 0.4991(4) 0.0231(15) Uani 1 1 d . . .
H33 H 1.1113 1.0973 0.4665 0.028 Uiso 1 1 calc R . .
C39 C 0.7328(5) 0.8690(8) 0.4754(4) 0.042(2) Uani 1 1 d . . .
H39A H 0.6782 0.8773 0.4885 0.051 Uiso 1 1 calc R . .
H39B H 0.7245 0.8181 0.4309 0.051 Uiso 1 1 calc R . .
C31 C 1.0846(5) 1.0162(6) 0.6346(4) 0.0283(16) Uani 1 1 d . . .
C35 C 0.9543(4) 1.1123(7) 0.4055(4) 0.0298(16) Uani 1 1 d . . .
H35A H 0.9735 1.0443 0.3779 0.036 Uiso 1 1 calc R . .
H35B H 0.9703 1.1926 0.3869 0.036 Uiso 1 1 calc R . .
C34 C 1.0768(5) 0.9147(7) 0.4862(4) 0.0302(16) Uani 1 1 d . . .
C37 C 0.7622(5) 0.9998(7) 0.4581(4) 0.0356(18) Uani 1 1 d . . .
H37 H 0.7188 1.0399 0.4200 0.043 Uiso 1 1 calc R . .
C40 C 0.7910(5) 0.7984(7) 0.5358(4) 0.0316(17) Uani 1 1 d . . .
O31 O 0.7218(5) 1.1325(7) 0.5467(4) 0.076(2) Uani 1 1 d . . .
C38 C 0.7778(6) 1.0795(9) 0.5270(5) 0.050(2) Uani 1 1 d . . .
C36 C 0.8607(5) 1.1060(7) 0.3970(4) 0.0332(17) Uani 1 1 d . . .
H36A H 0.8406 1.1798 0.4193 0.040 Uiso 1 1 calc R . .
H36B H 0.8332 1.1040 0.3453 0.040 Uiso 1 1 calc R . .
Cr4 Cr 0.92932(8) 0.96698(10) 0.52628(6) 0.0281(3) Uani 1 1 d . . .
H2 H 0.841(5) 0.937(8) 0.397(5) 0.042 Uiso 1 1 d . . .
H1 H 0.986(5) 1.171(8) 0.505(5) 0.042 Uiso 1 1 d . . .

loop_
_atom_site_aniso_label
_atom_site_aniso_U_11
_atom_site_aniso_U_22
_atom_site_aniso_U_33
_atom_site_aniso_U_23
_atom_site_aniso_U_13
_atom_site_aniso_U_12
O52 0.042(3) 0.045(3) 0.062(4) -0.006(3) 0.015(3) 0.004(3)
O42 0.051(4) 0.035(3) 0.047(3) -0.002(3) 0.015(3) -0.009(3)
O48 0.053(4) 0.038(3) 0.026(3) 0.000(2) 0.005(2) -0.004(3)
O53 0.051(4) 0.055(4) 0.038(3) 0.006(3) 0.003(3) -0.004(3)
O44 0.054(4) 0.061(4) 0.044(4) -0.004(3) 0.014(3) 0.005(3)
O45 0.045(4) 0.083(5) 0.049(4) -0.004(4) 0.009(3) 0.000(4)
O46 0.046(4) 0.077(5) 0.073(5) 0.015(4) -0.016(3) -0.016(4)
O41 0.069(5) 0.054(4) 0.050(4) -0.003(3) 0.023(3) 0.021(3)
O43 0.061(5) 0.072(5) 0.074(5) -0.010(4) -0.016(4) 0.002(4)
O49 0.044(8) 0.075(10) 0.056(8) -0.002(7) 0.014(7) -0.014(7)
O47 0.061(9) 0.044(7) 0.059(8) -0.008(7) 0.013(7) -0.025(6)
O54 0.056(9) 0.071(9) 0.063(9) 0.011(7) 0.011(7) -0.004(7)
O51A 0.068(10) 0.057(8) 0.049(8) 0.013(7) -0.003(7) -0.025(8)
O54A 0.078(13) 0.29(3) 0.052(10) -0.058(16) 0.037(10) -0.051(17)
O51 0.108(15) 0.128(18) 0.096(14) -0.013(12) 0.043(13) -0.021(13)
O50 0.169(13) 0.232(17) 0.143(12) 0.002(13) 0.037(10) -0.047(14)
O6 0.021(3) 0.017(2) 0.025(2) 0.0003(19) 0.005(2) 0.0026(19)
O5 0.023(2) 0.028(2) 0.016(2) -0.003(2) 0.0011(18) 0.002(2)
O1 0.024(3) 0.027(3) 0.028(2) 0.004(2) 0.004(2) 0.000(2)
O8 0.024(3) 0.026(2) 0.016(2) 0.0029(19) 0.000(2) -0.002(2)
O3 0.026(3) 0.029(3) 0.036(3) 0.007(2) 0.014(2) -0.006(2)
N7 0.021(3) 0.020(3) 0.025(3) 0.000(2) 0.007(2) 0.005(2)
N8 0.025(3) 0.017(3) 0.023(3) 0.001(2) 0.003(3) -0.003(2)
O7 0.030(3) 0.020(2) 0.023(2) -0.0047(19) 0.004(2) 0.002(2)
O2 0.033(3) 0.058(3) 0.020(2) -0.003(3) 0.001(2) 0.004(3)
C4 0.017(4) 0.021(3) 0.016(3) -0.003(3) 0.004(3) 0.002(3)
C10 0.036(4) 0.020(3) 0.022(3) -0.005(3) 0.010(3) 0.004(3)
O4 0.031(3) 0.030(3) 0.036(3) -0.002(2) 0.011(2) 0.007(2)
C1 0.031(4) 0.023(4) 0.022(4) 0.001(3) 0.008(3) -0.002(3)
C6 0.028(4) 0.027(3) 0.017(3) -0.004(3) 0.003(3) 0.001(3)
C5 0.024(4) 0.023(3) 0.018(3) -0.003(3) 0.002(3) 0.000(3)
C3 0.030(4) 0.026(4) 0.026(4) 0.005(3) 0.007(3) 0.003(3)
C7 0.022(4) 0.024(3) 0.020(3) -0.004(3) 0.005(3) -0.002(3)
C8 0.036(4) 0.022(3) 0.027(4) -0.001(3) 0.010(3) 0.007(3)
C9 0.026(4) 0.028(4) 0.024(3) 0.009(3) 0.010(3) -0.001(3)
C2 0.026(4) 0.025(3) 0.022(3) 0.001(3) 0.001(3) -0.003(3)
Cr1 0.0229(6) 0.0178(5) 0.0174(5) -0.0008(4) 0.0051(4) -0.0003(4)
O13 0.063(5) 0.130(7) 0.031(3) -0.002(4) 0.017(3) -0.056(5)
O16 0.028(3) 0.028(2) 0.019(2) -0.001(2) 0.007(2) -0.004(2)
O15 0.032(3) 0.023(2) 0.027(3) -0.003(2) 0.009(2) -0.007(2)
N6 0.036(4) 0.017(3) 0.017(3) 0.002(2) 0.008(3) 0.006(2)
O17 0.037(3) 0.048(3) 0.034(3) -0.001(2) 0.011(3) -0.021(3)
O18 0.029(3) 0.034(3) 0.031(3) -0.005(2) 0.010(2) -0.003(2)
O12 0.027(3) 0.038(3) 0.022(2) 0.000(2) 0.001(2) -0.003(2)
C11 0.033(4) 0.025(3) 0.007(3) -0.005(3) 0.008(3) -0.004(3)
O14 0.030(3) 0.056(3) 0.042(3) -0.004(3) 0.001(3) -0.008(3)
N5 0.024(3) 0.039(4) 0.034(4) -0.014(3) 0.002(3) 0.001(3)
C12 0.024(4) 0.026(3) 0.014(3) 0.000(3) 0.007(3) 0.000(3)
C14 0.041(5) 0.028(4) 0.018(3) -0.002(3) 0.013(3) 0.002(3)
O11 0.051(4) 0.026(3) 0.066(4) -0.001(3) 0.032(3) 0.005(3)
C18 0.023(4) 0.059(5) 0.048(5) -0.006(4) 0.015(4) 0.000(4)
C17 0.041(5) 0.030(4) 0.027(4) -0.001(3) 0.005(3) -0.006(3)
C13 0.036(4) 0.024(3) 0.019(3) 0.001(3) 0.009(3) 0.005(3)
C20 0.049(6) 0.099(8) 0.027(4) -0.015(5) 0.015(4) -0.038(6)
C15 0.037(4) 0.024(3) 0.026(4) -0.001(3) 0.007(3) 0.001(3)
C16 0.031(4) 0.032(4) 0.026(4) -0.004(3) -0.001(3) 0.006(3)
C19 0.036(5) 0.085(7) 0.050(5) -0.032(5) 0.021(4) -0.013(5)
Cr2 0.0280(6) 0.0261(5) 0.0215(5) -0.0012(5) 0.0072(5) -0.0036(5)
Cr3 0.0329(8) 0.1223(14) 0.0235(6) 0.0109(8) 0.0108(6) 0.0196(9)
O21 0.025(3) 0.060(4) 0.027(3) -0.007(2) 0.001(2) -0.006(2)
O22 0.032(3) 0.086(5) 0.039(3) 0.010(3) 0.010(3) 0.002(3)
O24 0.048(4) 0.100(6) 0.068(5) 0.018(4) 0.014(4) -0.009(4)
O23 0.058(5) 0.108(6) 0.043(4) 0.015(4) 0.013(3) 0.030(4)
N4 0.046(5) 0.082(6) 0.040(4) -0.008(4) 0.013(4) 0.018(4)
O27 0.042(3) 0.064(4) 0.033(3) -0.008(3) 0.004(3) 0.011(3)
O28 0.035(3) 0.048(3) 0.053(4) -0.008(3) 0.010(3) -0.006(3)
C22 0.041(5) 0.067(6) 0.031(4) -0.015(4) 0.001(4) 0.016(5)
C24 0.038(5) 0.060(6) 0.031(4) -0.017(4) 0.002(4) 0.010(4)
C21 0.040(5) 0.068(6) 0.028(4) -0.012(4) 0.005(4) 0.014(5)
C23 0.039(5) 0.063(6) 0.032(4) -0.017(4) 0.001(4) 0.013(4)
N3 0.053(13) 0.068(16) 0.047(13) -0.004(14) 0.023(10) 0.005(14)
O25 0.028(9) 0.047(10) 0.039(7) 0.007(7) 0.007(6) 0.003(7)
C27 0.050(19) 0.06(3) 0.06(2) 0.00(3) 0.020(14) 0.00(2)
C25 0.045(13) 0.056(15) 0.034(10) -0.003(12) 0.011(9) 0.016(12)
C28 0.05(2) 0.06(3) 0.06(2) 0.00(2) 0.020(16) 0.00(2)
C29 0.05(2) 0.06(2) 0.06(2) 0.001(19) 0.019(15) 0.002(19)
C26 0.045(12) 0.057(16) 0.034(12) -0.002(11) 0.011(9) 0.016(11)
C30 0.048(17) 0.10(3) 0.07(2) 0.02(3) 0.015(14) -0.01(3)
O26 0.095(15) 0.098(19) 0.110(16) -0.014(13) 0.017(12) -0.005(13)
N3A 0.052(13) 0.062(16) 0.042(14) -0.006(13) 0.021(10) 0.002(12)
O25A 0.088(17) 0.088(18) 0.088(14) 0.000(14) 0.019(12) 0.001(15)
C27A 0.05(2) 0.06(3) 0.058(17) 0.00(3) 0.019(15) 0.00(2)
C25A 0.044(13) 0.056(14) 0.033(10) -0.003(11) 0.012(9) 0.015(11)
C28A 0.050(17) 0.06(2) 0.058(19) 0.00(2) 0.020(14) 0.003(18)
C29A 0.05(3) 0.06(3) 0.06(2) 0.00(2) 0.02(2) 0.00(2)
C26A 0.044(12) 0.056(14) 0.034(10) -0.003(10) 0.012(9) 0.015(11)
C30A 0.048(17) 0.10(3) 0.07(2) 0.02(3) 0.014(13) -0.01(3)
O26A 0.112 0.112 0.112 0.002 0.024 -0.007
O35 0.061(4) 0.024(3) 0.028(3) -0.004(2) 0.013(3) -0.008(3)
N1 0.029(3) 0.022(3) 0.024(3) -0.007(3) 0.002(2) -0.002(3)
O36 0.042(3) 0.024(3) 0.027(3) -0.004(2) 0.005(2) -0.006(2)
O37 0.035(3) 0.019(2) 0.022(2) -0.001(2) -0.001(2) -0.005(2)
O38 0.041(3) 0.032(3) 0.023(2) 0.001(2) -0.002(2) -0.009(2)
N2 0.039(4) 0.029(3) 0.019(3) 0.001(2) 0.004(3) 0.001(3)
O34 0.047(3) 0.032(3) 0.024(3) 0.010(2) -0.003(2) -0.001(2)
O32 0.040(4) 0.055(4) 0.038(3) 0.006(3) 0.010(3) -0.009(3)
C32 0.034(4) 0.022(3) 0.020(3) -0.004(3) -0.003(3) 0.001(3)
O33 0.045(4) 0.028(3) 0.084(5) -0.014(3) 0.004(3) 0.008(3)
C33 0.029(4) 0.019(3) 0.020(3) 0.003(3) 0.002(3) 0.000(3)
C39 0.041(5) 0.058(5) 0.028(4) 0.004(4) 0.009(4) -0.002(4)
C31 0.042(5) 0.020(3) 0.021(3) -0.001(3) 0.001(3) 0.008(3)
C35 0.035(4) 0.028(4) 0.025(4) 0.001(3) 0.004(3) 0.001(3)
C34 0.035(4) 0.022(3) 0.029(4) -0.008(3) -0.004(3) 0.006(3)
C37 0.027(4) 0.040(4) 0.041(4) -0.004(4) 0.011(3) 0.004(3)
C40 0.038(5) 0.034(4) 0.026(4) -0.007(3) 0.014(3) -0.006(3)
O31 0.068(5) 0.085(5) 0.082(5) -0.027(4) 0.033(4) 0.027(4)
C38 0.053(6) 0.052(6) 0.048(5) -0.001(5) 0.018(5) -0.002(5)
C36 0.042(4) 0.027(4) 0.030(4) 0.002(3) 0.006(3) 0.009(3)
Cr4 0.0399(7) 0.0232(5) 0.0188(5) -0.0035(5) 0.0012(5) -0.0002(5)

loop_
_atom_type_symbol
_atom_type_description
_atom_type_scat_dispersion_real
_atom_type_scat_dispersion_imag
_atom_type_scat_source
C C 0.0033 0.0016 'International Tables Vol C Tables 4.2.6.8 and 6.1.1.4'
H H 0.0000 0.0000 'International Tables Vol C Tables 4.2.6.8 and 6.1.1.4'
N N 0.0061 0.0033 'International Tables Vol C Tables 4.2.6.8 and 6.1.1.4'
O O 0.0106 0.0060 'International Tables Vol C Tables 4.2.6.8 and 6.1.1.4'
Cr Cr 0.3209 0.6236 'International Tables Vol C Tables 4.2.6.8 and 6.1.1.4'

loop_
_geom_angle_atom_site_label_1
_geom_angle_atom_site_label_2
_geom_angle_atom_site_label_3
_geom_angle
C4 O6 Cr1 112.8(4)
C1 O5 Cr1 131.0(4)
C10 O8 Cr1 114.7(4)
C6 N7 C7 113.2(5)
C6 N7 Cr1 107.9(4)
C7 N7 Cr1 103.3(4)
C6 N7 H7A 118(5)
C7 N7 H7A 104(5)
Cr1 N7 H7A 109(5)
C5 N8 C3 114.1(5)
C5 N8 Cr1 108.0(4)
C3 N8 Cr1 104.0(4)
C5 N8 H8 107(5)
C3 N8 H8 102(5)
Cr1 N8 H8 122(5)
C9 O7 Cr1 130.5(4)
O1 C4 O6 123.6(6)
O1 C4 C3 120.4(6)
O6 C4 C3 115.9(6)
O3 C10 O8 123.9(6)
O3 C10 C7 121.2(6)
O8 C10 C7 114.8(6)
O2 C1 O5 122.3(6)
O2 C1 C2 117.7(6)
O5 C1 C2 120.0(6)
C5 C6 N7 107.5(5)
C5 C6 H6A 110.2
N7 C6 H6A 110.2
C5 C6 H6B 110.2
N7 C6 H6B 110.2
H6A C6 H6B 108.5
N8 C5 C6 108.4(5)
N8 C5 H5A 110.0
C6 C5 H5A 110.0
N8 C5 H5B 110.0
C6 C5 H5B 110.0
H5A C5 H5B 108.4
N8 C3 C2 111.3(6)
N8 C3 C4 107.3(6)
C2 C3 C4 109.4(6)
N8 C3 H3 109.6
C2 C3 H3 109.6
C4 C3 H3 109.6
N7 C7 C8 110.5(5)
N7 C7 C10 107.3(5)
C8 C7 C10 110.8(5)
N7 C7 H7 109.4
C8 C7 H7 109.4
C10 C7 H7 109.4
C9 C8 C7 116.8(6)
C9 C8 H8A 108.1
C7 C8 H8A 108.1
C9 C8 H8B 108.1
C7 C8 H8B 108.1
H8A C8 H8B 107.3
O4 C9 O7 122.3(6)
O4 C9 C8 119.1(6)
O7 C9 C8 118.5(6)
C3 C2 C1 115.3(6)
C3 C2 H2A 108.4
C1 C2 H2A 108.4
C3 C2 H2B 108.4
C1 C2 H2B 108.4
H2A C2 H2B 107.5
O5 Cr1 O7 92.28(19)
O5 Cr1 O8 92.39(19)
O7 Cr1 O8 89.0(2)
O5 Cr1 O6 89.91(19)
O7 Cr1 O6 94.12(19)
O8 Cr1 O6 176.03(19)
O5 Cr1 N8 91.7(2)
O7 Cr1 N8 173.3(2)
O8 Cr1 N8 96.2(2)
O6 Cr1 N8 80.5(2)
O5 Cr1 N7 172.1(2)
O7 Cr1 N7 92.0(2)
O8 Cr1 N7 81.1(2)
O6 Cr1 N7 96.4(2)
N8 Cr1 N7 84.8(2)
C11 O16 Cr2 113.1(4)
C14 O15 Cr2 131.1(4)
C12 N6 C15 114.1(5)
C12 N6 Cr2 105.3(4)
C15 N6 Cr2 108.6(4)
C12 N6 H6 110(5)
C15 N6 H6 107(5)
Cr2 N6 H6 112(5)
C20 O17 Cr2 130.6(7)
C17 O18 Cr2 114.7(4)
O12 C11 O16 123.3(5)
O12 C11 C12 120.7(6)
O16 C11 C12 115.9(6)
C18 N5 C16 111.8(7)
C18 N5 Cr2 105.1(5)
C16 N5 Cr2 107.6(4)
C18 N5 H5 113(6)
C16 N5 H5 117(6)
Cr2 N5 H5 101(6)
N6 C12 C11 107.4(5)
N6 C12 C13 110.4(5)
C11 C12 C13 108.5(5)
N6 C12 H12 110.2
C11 C12 H12 110.2
C13 C12 H12 110.2
O11 C14 O15 121.4(7)
O11 C14 C13 117.7(6)
O15 C14 C13 120.9(6)
N5 C18 C19 109.8(7)
N5 C18 C17 107.9(6)
C19 C18 C17 108.4(7)
N5 C18 H18 110.2
C19 C18 H18 110.2
C17 C18 H18 110.2
O14 C17 O18 125.7(7)
O14 C17 C18 119.4(7)
O18 C17 C18 114.8(6)
C14 C13 C12 115.8(5)
C14 C13 H13A 108.3
C12 C13 H13A 108.3
C14 C13 H13B 108.3
C12 C13 H13B 108.3
H13A C13 H13B 107.4
O13 C20 O17 121.1(11)
O13 C20 C19 117.7(9)
O17 C20 C19 121.2(8)
N6 C15 C16 107.2(6)
N6 C15 H15A 110.3
C16 C15 H15A 110.3
N6 C15 H15B 110.3
C16 C15 H15B 110.3
H15A C15 H15B 108.5
N5 C16 C15 107.5(6)
N5 C16 H16A 110.2
C15 C16 H16A 110.2
N5 C16 H16B 110.2
C15 C16 H16B 110.2
H16A C16 H16B 108.5
C20 C19 C18 117.2(7)
C20 C19 H19A 108.0
C18 C19 H19A 108.0
C20 C19 H19B 108.0
C18 C19 H19B 108.0
H19A C19 H19B 107.3
O15 Cr2 O17 97.0(2)
O15 Cr2 O18 91.8(2)
O17 Cr2 O18 90.0(2)
O15 Cr2 O16 91.1(2)
O17 Cr2 O16 92.6(2)
O18 Cr2 O16 175.8(2)
O15 Cr2 N6 89.8(2)
O17 Cr2 N6 169.7(2)
O18 Cr2 N6 97.6(2)
O16 Cr2 N6 79.4(2)
O15 Cr2 N5 169.3(2)
O17 Cr2 N5 90.0(3)
O18 Cr2 N5 80.0(2)
O16 Cr2 N5 96.7(2)
N6 Cr2 N5 84.5(3)
O23 Cr3 O24 88.9(4)
O23 Cr3 O21 92.8(3)
O24 Cr3 O21 94.0(3)
O23 Cr3 O22 176.7(3)
O24 Cr3 O22 91.8(3)
O21 Cr3 O22 90.4(2)
O23 Cr3 N3A 76.9(8)
O24 Cr3 N3A 98.3(8)
O21 Cr3 N3A 163.7(8)
O22 Cr3 N3A 99.8(8)
O23 Cr3 N4 97.7(4)
O24 Cr3 N4 172.4(4)
O21 Cr3 N4 89.6(3)
O22 Cr3 N4 81.4(3)
N3A Cr3 N4 79.5(8)
O23 Cr3 N3 87.9(8)
O24 Cr3 N3 82.9(8)
O21 Cr3 N3 176.8(8)
O22 Cr3 N3 88.9(8)
N3A Cr3 N3 19.2(6)
N4 Cr3 N3 93.4(8)
C24 O21 Cr3 130.7(5)
C21 O22 Cr3 116.4(6)
C30A O24 C30 28(2)
C30A O24 Cr3 120(3)
C30 O24 Cr3 137(3)
C27A O23 C27 24(2)
C27A O23 Cr3 125(2)
C27 O23 Cr3 105(2)
C25A N4 C22 113.8(11)
C25A N4 C25 28.1(9)
C22 N4 C25 107.0(10)
C25A N4 Cr3 118.2(12)
C22 N4 Cr3 103.1(5)
C25 N4 Cr3 95.5(11)
C25A N4 H4 90.0
C22 N4 H4 116.2
C25 N4 H4 116.2
Cr3 N4 H4 116.2
N4 C22 C23 108.7(7)
N4 C22 C21 108.4(8)
C23 C22 C21 110.5(7)
N4 C22 H22 109.7
C23 C22 H22 109.7
C21 C22 H22 109.7
O28 C24 O21 121.6(7)
O28 C24 C23 119.0(8)
O21 C24 C23 119.4(7)
O27 C21 O22 125.5(9)
O27 C21 C22 119.9(8)
O22 C21 C22 114.3(8)
C24 C23 C22 117.4(8)
C24 C23 H23A 108.0
C22 C23 H23A 108.0
C24 C23 H23B 108.0
C22 C23 H23B 108.0
H23A C23 H23B 107.2
C26 N3 C28 113(2)
C26 N3 Cr3 102.9(17)
C28 N3 Cr3 102(2)
C26 N3 H3A 112.8
C28 N3 H3A 112.8
Cr3 N3 H3A 112.8
O25 C27 O23 117(4)
O25 C27 C28 119(5)
O23 C27 C28 124(5)
C26 C25 N4 114.7(17)
C26 C25 H25A 108.6
N4 C25 H25A 108.6
C26 C25 H25B 108.6
N4 C25 H25B 108.6
H25A C25 H25B 107.6
C27 C28 N3 109(4)
C27 C28 C29 115(4)
N3 C28 C29 106(3)
C27 C28 H28 109.0
N3 C28 H28 109.0
C29 C28 H28 109.0
C30 C29 C28 113(4)
C30 C29 H29A 109.1
C28 C29 H29A 109.1
C30 C29 H29B 109.1
C28 C29 H29B 109.1
H29A C29 H29B 107.8
N3 C26 C25 109(2)
N3 C26 H26A 110.0
C25 C26 H26A 110.0
N3 C26 H26B 110.0
C25 C26 H26B 110.0
H26A C26 H26B 108.4
O26 C30 O24 119(5)
O26 C30 C29 123(4)
O24 C30 C29 117(4)
C26A N3A C28A 114(2)
C26A N3A Cr3 109.5(16)
C28A N3A Cr3 101(2)
C26A N3A H3A1 110.7
C28A N3A H3A1 110.7
Cr3 N3A H3A1 110.7
O25A C27A O23 126(5)
O25A C27A C28A 131(6)
O23 C27A C28A 103(4)
N4 C25A C26A 101.9(16)
N4 C25A H25C 111.4
C26A C25A H25C 111.4
N4 C25A H25D 111.4
C26A C25A H25D 111.4
H25C C25A H25D 109.3
C27A C28A N3A 113(4)
C27A C28A C29A 114(4)
N3A C28A C29A 104(3)
C27A C28A H28A 108.8
N3A C28A H28A 108.8
C29A C28A H28A 108.8
C30A C29A C28A 117(4)
C30A C29A H29C 108.1
C28A C29A H29C 108.1
C30A C29A H29D 108.1
C28A C29A H29D 108.1
H29C C29A H29D 107.3
C25A C26A N3A 113.9(19)
C25A C26A H26C 108.8
N3A C26A H26C 108.8
C25A C26A H26D 108.8
N3A C26A H26D 108.8
H26C C26A H26D 107.7
O26A C30A O24 117(5)
O26A C30A C29A 124(5)
O24 C30A C29A 117(5)
C38 O35 Cr4 115.6(5)
C33 N1 C35 114.5(5)
C33 N1 Cr4 104.6(4)
C35 N1 Cr4 108.3(4)
C33 N1 H1 114(6)
C35 N1 H1 108(6)
Cr4 N1 H1 107(5)
C40 O36 Cr4 130.1(5)
C34 O37 Cr4 113.1(4)
C31 O38 Cr4 130.7(4)
C36 N2 C37 112.7(6)
C36 N2 Cr4 108.9(5)
C37 N2 Cr4 104.1(5)
C36 N2 H2 99(5)
C37 N2 H2 115(5)
Cr4 N2 H2 117(5)
C31 C32 C33 116.9(6)
C31 C32 H32A 108.1
C33 C32 H32A 108.1
C31 C32 H32B 108.1
C33 C32 H32B 108.1
H32A C32 H32B 107.3
N1 C33 C34 107.0(6)
N1 C33 C32 109.8(6)
C34 C33 C32 109.3(6)
N1 C33 H33 110.2
C34 C33 H33 110.2
C32 C33 H33 110.2
C40 C39 C37 115.8(7)
C40 C39 H39A 108.3
C37 C39 H39A 108.3
C40 C39 H39B 108.3
C37 C39 H39B 108.3
H39A C39 H39B 107.4
O34 C31 O38 121.7(7)
O34 C31 C32 118.2(7)
O38 C31 C32 120.1(6)
N1 C35 C36 107.9(6)
N1 C35 H35A 110.1
C36 C35 H35A 110.1
N1 C35 H35B 110.1
C36 C35 H35B 110.1
H35A C35 H35B 108.4
O33 C34 O37 122.8(7)
O33 C34 C33 120.9(7)
O37 C34 C33 116.2(6)
N2 C37 C38 107.8(7)
N2 C37 C39 110.3(6)
C38 C37 C39 109.3(7)
N2 C37 H37 109.8
C38 C37 H37 109.8
C39 C37 H37 109.8
O32 C40 O36 122.1(7)
O32 C40 C39 117.2(7)
O36 C40 C39 120.6(7)
O31 C38 O35 123.9(9)
O31 C38 C37 121.7(9)
O35 C38 C37 114.3(8)
N2 C36 C35 107.6(6)
N2 C36 H36A 110.2
C35 C36 H36A 110.2
N2 C36 H36B 110.2
C35 C36 H36B 110.2
H36A C36 H36B 108.5
O38 Cr4 O36 94.9(2)
O38 Cr4 O35 91.2(2)
O36 Cr4 O35 90.4(2)
O38 Cr4 O37 89.1(2)
O36 Cr4 O37 92.3(2)
O35 Cr4 O37 177.3(2)
O38 Cr4 N1 91.6(2)
O36 Cr4 N1 170.0(2)
O35 Cr4 N1 97.1(2)
O37 Cr4 N1 80.2(2)
O38 Cr4 N2 170.4(2)
O36 Cr4 N2 90.5(2)
O35 Cr4 N2 80.8(2)
O37 Cr4 N2 98.6(2)
N1 Cr4 N2 84.1(2)

loop_
_geom_bond_atom_site_label_1
_geom_bond_atom_site_label_2
_geom_bond_distance
_geom_bond_site_symmetry_2
O49 O47 1.285(18) 2_756
O47 O49 1.285(18) 2_746
O51A O54A 1.66(3) 1_545
O54A O51A 1.66(3) 1_565
O6 C4 1.284(8) .
O6 Cr1 1.985(4) .
O5 C1 1.301(8) .
O5 Cr1 1.957(4) .
O1 C4 1.224(8) .
O8 C10 1.294(8) .
O8 Cr1 1.968(5) .
O3 C10 1.239(8) .
N7 C6 1.496(9) .
N7 C7 1.499(8) .
N7 Cr1 2.034(6) .
N7 H7A 0.89(8) .
N8 C5 1.489(8) .
N8 C3 1.497(9) .
N8 Cr1 2.019(6) .
N8 H8 0.89(8) .
O7 C9 1.304(8) .
O7 Cr1 1.957(4) .
O2 C1 1.225(8) .
C4 C3 1.532(10) .
C10 C7 1.528(9) .
O4 C9 1.224(8) .
C1 C2 1.532(9) .
C6 C5 1.494(10) .
C6 H6A 0.9900 .
C6 H6B 0.9900 .
C5 H5A 0.9900 .
C5 H5B 0.9900 .
C3 C2 1.529(10) .
C3 H3 1.0000 .
C7 C8 1.527(9) .
C7 H7 1.0000 .
C8 C9 1.521(10) .
C8 H8A 0.9900 .
C8 H8B 0.9900 .
C2 H2A 0.9900 .
C2 H2B 0.9900 .
O13 C20 1.249(11) .
O16 C11 1.295(8) .
O16 Cr2 1.981(5) .
O15 C14 1.307(9) .
O15 Cr2 1.960(5) .
N6 C12 1.481(9) .
N6 C15 1.488(9) .
N6 Cr2 2.032(6) .
N6 H6 0.90(8) .
O17 C20 1.278(11) .
O17 Cr2 1.964(5) .
O18 C17 1.285(9) .
O18 Cr2 1.971(5) .
O12 C11 1.231(8) .
C11 C12 1.521(8) .
O14 C17 1.243(9) .
N5 C18 1.467(10) .
N5 C16 1.490(10) .
N5 Cr2 2.041(6) .
N5 H5 0.86(9) .
C12 C13 1.535(9) .
C12 H12 1.0000 .
C14 O11 1.220(9) .
C14 C13 1.514(10) .
C18 C19 1.537(13) .
C18 C17 1.542(11) .
C18 H18 1.0000 .
C13 H13A 0.9900 .
C13 H13B 0.9900 .
C20 C19 1.517(15) .
C15 C16 1.518(11) .
C15 H15A 0.9900 .
C15 H15B 0.9900 .
C16 H16A 0.9900 .
C16 H16B 0.9900 .
C19 H19A 0.9900 .
C19 H19B 0.9900 .
Cr3 O23 1.925(8) .
Cr3 O24 1.952(8) .
Cr3 O21 1.953(5) .
Cr3 O22 1.958(7) .
Cr3 N3A 2.04(3) .
Cr3 N4 2.042(8) .
Cr3 N3 2.11(3) .
O21 C24 1.299(10) .
O22 C21 1.270(10) .
O24 C30A 1.38(6) .
O24 C30 1.39(6) .
O23 C27A 1.30(7) .
O23 C27 1.42(6) .
N4 C25A 1.47(2) .
N4 C22 1.508(11) .
N4 C25 1.65(3) .
N4 H4 0.9300 .
O27 C21 1.222(10) .
O28 C24 1.235(10) .
C22 C23 1.517(12) .
C22 C21 1.539(13) .
C22 H22 1.0000 .
C24 C23 1.512(11) .
C23 H23A 0.9900 .
C23 H23B 0.9900 .
N3 C26 1.48(3) .
N3 C28 1.51(5) .
N3 H3A 0.9300 .
O25 C27 1.27(7) .
C27 C28 1.49(6) .
C25 C26 1.50(3) .
C25 H25A 0.9900 .
C25 H25B 0.9900 .
C28 C29 1.54(4) .
C28 H28 1.0000 .
C29 C30 1.50(8) .
C29 H29A 0.9900 .
C29 H29B 0.9900 .
C26 H26A 0.9900 .
C26 H26B 0.9900 .
C30 O26 1.27(6) .
N3A C26A 1.49(3) .
N3A C28A 1.50(5) .
N3A H3A1 0.9300 .
O25A C27A 1.22(7) .
C27A C28A 1.48(6) .
C25A C26A 1.48(3) .
C25A H25C 0.9900 .
C25A H25D 0.9900 .
C28A C29A 1.55(4) .
C28A H28A 1.0000 .
C29A C30A 1.47(8) .
C29A H29C 0.9900 .
C29A H29D 0.9900 .
C26A H26C 0.9900 .
C26A H26D 0.9900 .
C30A O26A 1.26(7) .
O35 C38 1.296(11) .
O35 Cr4 1.964(6) .
N1 C33 1.479(9) .
N1 C35 1.489(9) .
N1 Cr4 2.038(6) .
N1 H1 0.88(9) .
O36 C40 1.285(9) .
O36 Cr4 1.954(5) .
O37 C34 1.293(9) .
O37 Cr4 1.983(5) .
O38 C31 1.305(9) .
O38 Cr4 1.949(5) .
N2 C36 1.482(9) .
N2 C37 1.485(10) .
N2 Cr4 2.046(6) .
N2 H2 0.90(9) .
O34 C31 1.241(8) .
O32 C40 1.233(9) .
C32 C31 1.500(10) .
C32 C33 1.540(9) .
C32 H32A 0.9900 .
C32 H32B 0.9900 .
O33 C34 1.234(9) .
C33 C34 1.533(10) .
C33 H33 1.0000 .
C39 C40 1.531(11) .
C39 C37 1.546(12) .
C39 H39A 0.9900 .
C39 H39B 0.9900 .
C35 C36 1.519(10) .
C35 H35A 0.9900 .
C35 H35B 0.9900 .
C37 C38 1.539(12) .
C37 H37 1.0000 .
O31 C38 1.211(11) .
C36 H36A 0.9900 .
C36 H36B 0.9900 .
